data_7003554
loop_
_publ_author_name
'Breunig, Hans J.'
'K\"onigsmann, Lucia'
'Lork, Enno'
'Nema, Mihai'
'Philipp, Nicky'
'Silvestru, Cristian'
'Soran, Albert'
'Varga, Richard A.'
'Wagner, Roxana'

_publ_section_title
;
 Hypervalent organobismuth(iii) carbonate, chalcogenides and halides
 with the pendant arm ligands 2-(Me2NCH2)C6H4 and 2,6-(Me2NCH2)2C6H3
;
_journal_issue 14
_journal_name_full 'Dalton Transactions'
_journal_page_first 1831
_journal_page_last 1842
_journal_paper_doi 10.1039/b717127g
_journal_year 2008
_chemical_formula_moiety 'C18 H25 Bi N2 O, 2(H2 O)'
_chemical_formula_sum 'C18 H29 Bi N2 O3'
_chemical_formula_weight 530.41
_chemical_name_systematic
;
?
;
_space_group_IT_number 14
_symmetry_cell_setting monoclinic
_symmetry_space_group_name_Hall '-P 2ybc'
_symmetry_space_group_name_H-M 'P 1 21/c 1'
_atom_sites_solution_hydrogens geom
_atom_sites_solution_primary direct
_atom_sites_solution_secondary difmap
_audit_creation_method SHELXL-97
_cell_angle_alpha 90.00
_cell_angle_beta 108.610(10)
_cell_angle_gamma 90.00
_cell_formula_units_Z 4
_cell_length_a 9.149(2)
_cell_length_b 26.827(5)
_cell_length_c 8.393(2)
_cell_measurement_reflns_used 83
_cell_measurement_temperature 173(2)
_cell_measurement_theta_max 13.225
_cell_measurement_theta_min 2.361
_cell_volume 1952.3(7)
_computing_cell_refinement 'Siemens XSCANS'
_computing_data_collection 'Siemens XSCANS'
_computing_data_reduction 'Siemens XSCANS'
_computing_molecular_graphics 'Diamond, Crystal Impact'
_computing_publication_material 'Siemens SHELXTL'
_computing_structure_refinement 'SHELXL-97 (Sheldrick, 1997)'
_computing_structure_solution 'SHELXS-97 (Sheldrick, 1990)'
_diffrn_ambient_temperature 173(2)
_diffrn_measured_fraction_theta_full 0.989
_diffrn_measured_fraction_theta_max 0.989
_diffrn_measurement_device_type 'Siemens P4'
_diffrn_measurement_method '2\q/\w scans'
_diffrn_radiation_monochromator graphite
_diffrn_radiation_source 'normal-focus sealed tube'
_diffrn_radiation_type MoK\a
_diffrn_radiation_wavelength 0.71073
_diffrn_reflns_av_R_equivalents 0.0371
_diffrn_reflns_av_sigmaI/netI 0.0592
_diffrn_reflns_limit_h_max 11
_diffrn_reflns_limit_h_min -11
_diffrn_reflns_limit_k_max 34
_diffrn_reflns_limit_k_min -1
_diffrn_reflns_limit_l_max 10
_diffrn_reflns_limit_l_min -1
_diffrn_reflns_number 5612
_diffrn_reflns_theta_full 27.50
_diffrn_reflns_theta_max 27.50
_diffrn_reflns_theta_min 2.35
_diffrn_standards_decay_% 'random variation +/-2.0'
_diffrn_standards_interval_count 197
_diffrn_standards_number 3
_exptl_absorpt_coefficient_mu 9.048
_exptl_absorpt_correction_type refdelf
_exptl_absorpt_process_details 'Stuart & Walker, Acta Cryst A, 1983'
_exptl_crystal_colour 'light yellow'
_exptl_crystal_density_diffrn 1.805
_exptl_crystal_density_method 'not measured'
_exptl_crystal_F_000 1032
_exptl_crystal_size_max 0.7
_exptl_crystal_size_mid 0.4
_exptl_crystal_size_min 0.3
_refine_diff_density_max 1.809
_refine_diff_density_min -1.930
_refine_diff_density_rms 0.249
_refine_ls_extinction_method none
_refine_ls_goodness_of_fit_ref 1.028
_refine_ls_hydrogen_treatment mixed
_refine_ls_matrix_type full
_refine_ls_number_parameters 234
_refine_ls_number_reflns 4428
_refine_ls_number_restraints 6
_refine_ls_restrained_S_all 1.027
_refine_ls_R_factor_all 0.0703
_refine_ls_R_factor_gt 0.0470
_refine_ls_shift/su_max 0.001
_refine_ls_shift/su_mean 0.000
_refine_ls_structure_factor_coef Fsqd
_refine_ls_weighting_details 'calc w=1/[\s^2^(Fo^2^)+(0.0634P)^2^+13.9998P] where P=(Fo^2^+2Fc^2^)/3'
_refine_ls_weighting_scheme calc
_refine_ls_wR_factor_gt 0.1106
_refine_ls_wR_factor_ref 0.1216
_reflns_number_gt 3432
_reflns_number_total 4428
_reflns_threshold_expression >2\s(I)
_cod_data_source_file b717127g.txt
_cod_data_source_block rw10a
_cod_depositor_comments
;
The following automatic conversions were performed:
'_symmetry_cell_setting' value 'Monoclinic' changed to 'monoclinic'
according to '/home/saulius/struct/CIF-dictionaries/cif_core.dic'
dictionary named 'cif_core.dic' version 2.4.1 from
2010-06-29.

'_exptl_absorpt_correction_type' value 'refdelF' changed to
'refdelf' according to
'/home/saulius/struct/CIF-dictionaries/cif_core.dic' dictionary named
'cif_core.dic' version 2.4.1 from 2010-06-29.

Automatic conversion script
Id: cif_fix_enum 1527 2010-12-29 10:47:43Z saulius 
;
_cod_original_sg_symbol_H-M 'P 21/c'
_cod_database_code 7003554

loop_
_symmetry_equiv_pos_as_xyz
'x, y, z'
'-x, y+1/2, -z+1/2'
'-x, -y, -z'
'x, -y-1/2, z-1/2'

loop_
_atom_site_label
_atom_site_type_symbol
_atom_site_fract_x
_atom_site_fract_y
_atom_site_fract_z
_atom_site_U_iso_or_equiv
_atom_site_adp_type
_atom_site_occupancy
_atom_site_symmetry_multiplicity
_atom_site_calc_flag
_atom_site_refinement_flags
_atom_site_disorder_assembly
_atom_site_disorder_group
Bi1 Bi 0.39692(3) 0.086055(10) 0.65899(3) 0.01627(11) Uani 1 1 d . . .
O1 O 0.2173(7) 0.0294(2) 0.5677(8) 0.0233(13) Uani 1 1 d . . .
H1 H 0.1351 0.0431 0.5095 0.035 Uiso 1 1 calc R . .
C1 C 0.4822(10) 0.0722(3) 0.4356(10) 0.0188(16) Uani 1 1 d . . .
C2 C 0.6220(10) 0.0932(3) 0.4428(11) 0.0210(17) Uani 1 1 d . . .
C3 C 0.6780(10) 0.0877(3) 0.3060(12) 0.0240(18) Uani 1 1 d . . .
H3 H 0.7734 0.1025 0.3101 0.029 Uiso 1 1 calc R . .
C4 C 0.5942(11) 0.0606(3) 0.1644(12) 0.0266(19) Uani 1 1 d . . .
H4 H 0.6324 0.0568 0.0723 0.032 Uiso 1 1 calc R . .
C5 C 0.4541(11) 0.0392(3) 0.1596(12) 0.0254(19) Uani 1 1 d . . .
H5 H 0.3955 0.0213 0.0627 0.030 Uiso 1 1 calc R . .
C6 C 0.3995(10) 0.0439(3) 0.2954(11) 0.0216(17) Uani 1 1 d . . .
H6 H 0.3061 0.0280 0.2932 0.026 Uiso 1 1 calc R . .
C7 C 0.7144(10) 0.1214(3) 0.5947(12) 0.0256(19) Uani 1 1 d . . .
H7A H 0.7681 0.0976 0.6845 0.031 Uiso 1 1 calc R . .
H7B H 0.7935 0.1416 0.5669 0.031 Uiso 1 1 calc R . .
N1 N 0.6149(8) 0.1544(3) 0.6562(9) 0.0232(16) Uani 1 1 d . . .
C8 C 0.5639(13) 0.1967(4) 0.5397(14) 0.035(2) Uani 1 1 d . . .
H8A H 0.6542 0.2138 0.5268 0.053 Uiso 1 1 calc R . .
H8B H 0.5046 0.2200 0.5846 0.053 Uiso 1 1 calc R . .
H8C H 0.4990 0.1844 0.4299 0.053 Uiso 1 1 calc R . .
C9 C 0.6972(13) 0.1723(4) 0.8274(12) 0.034(2) Uani 1 1 d . . .
H9A H 0.7868 0.1920 0.8259 0.051 Uiso 1 1 calc R . .
H9B H 0.7318 0.1436 0.9026 0.051 Uiso 1 1 calc R . .
H9C H 0.6279 0.1929 0.8675 0.051 Uiso 1 1 calc R . .
C10 C 0.2128(9) 0.1413(3) 0.5198(10) 0.0175(16) Uani 1 1 d . . .
C11 C 0.1701(10) 0.1824(3) 0.5942(11) 0.0208(17) Uani 1 1 d . . .
C12 C 0.0453(11) 0.2109(3) 0.5039(12) 0.0256(19) Uani 1 1 d . . .
H12 H 0.0158 0.2388 0.5563 0.031 Uiso 1 1 calc R . .
C13 C -0.0378(10) 0.1996(4) 0.3386(12) 0.0264(19) Uani 1 1 d . . .
H13 H -0.1233 0.2197 0.2786 0.032 Uiso 1 1 calc R . .
C14 C 0.0039(10) 0.1595(4) 0.2624(11) 0.0243(18) Uani 1 1 d . . .
H14 H -0.0511 0.1519 0.1485 0.029 Uiso 1 1 calc R . .
C15 C 0.1290(9) 0.1298(3) 0.3540(10) 0.0186(16) Uani 1 1 d . . .
H15 H 0.1568 0.1014 0.3021 0.022 Uiso 1 1 calc R . .
C16 C 0.2542(11) 0.1973(3) 0.7758(11) 0.0242(19) Uani 1 1 d . . .
H16A H 0.3532 0.2133 0.7815 0.029 Uiso 1 1 calc R . .
H16B H 0.1912 0.2222 0.8117 0.029 Uiso 1 1 calc R . .
N2 N 0.2852(9) 0.1551(3) 0.8927(9) 0.0231(15) Uani 1 1 d . . .
C17 C 0.1437(13) 0.1317(4) 0.8954(13) 0.035(2) Uani 1 1 d . . .
H17A H 0.1678 0.1043 0.9768 0.053 Uiso 1 1 calc R . .
H17B H 0.0881 0.1186 0.7833 0.053 Uiso 1 1 calc R . .
H17C H 0.0791 0.1563 0.9277 0.053 Uiso 1 1 calc R . .
C18 C 0.3730(12) 0.1725(3) 1.0587(11) 0.028(2) Uani 1 1 d . . .
H18A H 0.3144 0.1983 1.0945 0.042 Uiso 1 1 calc R . .
H18B H 0.4712 0.1864 1.0560 0.042 Uiso 1 1 calc R . .
H18C H 0.3930 0.1445 1.1380 0.042 Uiso 1 1 calc R . .
O2 O 0.1223(10) -0.0537(3) 0.0275(10) 0.044(2) Uani 1 1 d D . .
H20 H 0.102(15) -0.041(4) 0.110(8) 0.066 Uiso 1 1 d D . .
H21 H 0.086(16) -0.035(4) -0.056(9) 0.066 Uiso 1 1 d D . .
O3 O 0.0040(9) -0.0062(3) 0.2736(8) 0.0342(16) Uani 1 1 d D . .
H30 H -0.073(7) -0.018(4) 0.294(11) 0.051 Uiso 1 1 d D . .
H31 H 0.062(10) 0.007(4) 0.361(7) 0.051 Uiso 1 1 d D . .

loop_
_atom_site_aniso_label
_atom_site_aniso_U_11
_atom_site_aniso_U_22
_atom_site_aniso_U_33
_atom_site_aniso_U_23
_atom_site_aniso_U_13
_atom_site_aniso_U_12
Bi1 0.01594(16) 0.01671(16) 0.01580(15) 0.00070(13) 0.00455(10) 0.00163(13)
O1 0.016(3) 0.029(3) 0.026(3) 0.008(3) 0.007(3) -0.003(2)
C1 0.022(4) 0.017(4) 0.020(4) 0.002(3) 0.010(3) 0.003(3)
C2 0.017(4) 0.021(4) 0.027(4) 0.008(3) 0.010(3) 0.003(3)
C3 0.021(4) 0.023(4) 0.033(5) 0.010(4) 0.014(4) 0.003(4)
C4 0.026(5) 0.028(5) 0.033(5) 0.005(4) 0.019(4) 0.010(4)
C5 0.029(5) 0.021(4) 0.029(5) -0.005(4) 0.012(4) -0.008(4)
C6 0.016(4) 0.020(4) 0.029(4) -0.008(4) 0.007(3) -0.002(3)
C7 0.016(4) 0.022(4) 0.034(5) 0.005(4) 0.001(4) 0.001(3)
N1 0.016(4) 0.026(4) 0.022(4) 0.000(3) -0.002(3) -0.005(3)
C8 0.043(6) 0.022(5) 0.040(6) 0.004(4) 0.011(5) 0.002(4)
C9 0.036(6) 0.034(5) 0.024(5) -0.007(4) -0.002(4) -0.003(4)
C10 0.013(4) 0.016(4) 0.022(4) -0.001(3) 0.004(3) -0.002(3)
C11 0.020(4) 0.022(4) 0.023(4) 0.007(3) 0.009(3) 0.000(3)
C12 0.026(5) 0.026(4) 0.031(5) 0.007(4) 0.017(4) 0.010(4)
C13 0.019(4) 0.030(5) 0.031(5) 0.014(4) 0.009(4) 0.006(4)
C14 0.014(4) 0.036(5) 0.020(4) 0.008(4) -0.001(3) 0.003(3)
C15 0.014(4) 0.025(4) 0.016(4) 0.004(3) 0.004(3) 0.007(3)
C16 0.034(5) 0.014(4) 0.027(4) -0.011(4) 0.014(4) 0.001(3)
N2 0.024(4) 0.023(4) 0.021(4) -0.003(3) 0.005(3) 0.000(3)
C17 0.037(6) 0.043(6) 0.030(5) 0.007(5) 0.018(4) -0.005(5)
C18 0.038(5) 0.023(4) 0.021(4) -0.003(4) 0.007(4) 0.007(4)
O2 0.038(4) 0.059(5) 0.039(4) 0.011(4) 0.017(4) 0.021(4)
O3 0.032(4) 0.052(4) 0.024(3) -0.008(3) 0.016(3) -0.013(3)

loop_
_atom_type_symbol
_atom_type_description
_atom_type_scat_dispersion_real
_atom_type_scat_dispersion_imag
_atom_type_scat_source
C C 0.0033 0.0016 'International Tables Vol C Tables 4.2.6.8 and 6.1.1.4'
H H 0.0000 0.0000 'International Tables Vol C Tables 4.2.6.8 and 6.1.1.4'
N N 0.0061 0.0033 'International Tables Vol C Tables 4.2.6.8 and 6.1.1.4'
O O 0.0106 0.0060 'International Tables Vol C Tables 4.2.6.8 and 6.1.1.4'
Bi Bi -4.1077 10.2566 'International Tables Vol C Tables 4.2.6.8 and 6.1.1.4'

loop_
_geom_angle_atom_site_label_1
_geom_angle_atom_site_label_2
_geom_angle_atom_site_label_3
_geom_angle
_geom_angle_site_symmetry_1
_geom_angle_site_symmetry_3
_geom_angle_publ_flag
O1 Bi1 C10 85.5(3) . . ?
O1 Bi1 C1 90.8(3) . . ?
C10 Bi1 C1 94.4(3) . . ?
O1 Bi1 N1 159.6(2) . . ?
C10 Bi1 N1 88.9(3) . . ?
C1 Bi1 N1 70.0(3) . . ?
C2 C1 C6 120.1(8) . . ?
C2 C1 Bi1 116.9(6) . . ?
C6 C1 Bi1 123.0(6) . . ?
C1 C2 C3 119.7(8) . . ?
C1 C2 C7 120.5(8) . . ?
C3 C2 C7 119.8(8) . . ?
C4 C3 C2 120.4(8) . . ?
C5 C4 C3 119.3(8) . . ?
C6 C5 C4 120.5(8) . . ?
C5 C6 C1 119.9(8) . . ?
N1 C7 C2 111.0(7) . . ?
C8 N1 C9 110.7(8) . . ?
C8 N1 C7 109.3(8) . . ?
C9 N1 C7 110.8(7) . . ?
C8 N1 Bi1 116.6(6) . . ?
C9 N1 Bi1 111.1(6) . . ?
C7 N1 Bi1 97.7(5) . . ?
C11 C10 C15 118.9(8) . . ?
C11 C10 Bi1 124.0(6) . . ?
C15 C10 Bi1 116.8(6) . . ?
C12 C11 C10 119.8(8) . . ?
C12 C11 C16 117.9(8) . . ?
C10 C11 C16 122.3(8) . . ?
C11 C12 C13 121.5(8) . . ?
C14 C13 C12 119.6(8) . . ?
C13 C14 C15 119.4(8) . . ?
C10 C15 C14 120.9(8) . . ?
N2 C16 C11 113.2(7) . . ?
C18 N2 C17 110.5(8) . . ?
C18 N2 C16 109.0(7) . . ?
C17 N2 C16 111.3(8) . . ?

loop_
_geom_bond_atom_site_label_1
_geom_bond_atom_site_label_2
_geom_bond_distance
_geom_bond_site_symmetry_2
_geom_bond_publ_flag
Bi1 O1 2.189(6) . ?
Bi1 C10 2.267(8) . ?
Bi1 C1 2.279(8) . ?
Bi1 N1 2.715(7) . ?
C1 C2 1.382(12) . ?
C1 C6 1.402(12) . ?
C2 C3 1.406(12) . ?
C2 C7 1.491(13) . ?
C3 C4 1.395(14) . ?
C4 C5 1.394(13) . ?
C5 C6 1.389(12) . ?
C7 N1 1.477(12) . ?
N1 C8 1.472(12) . ?
N1 C9 1.473(11) . ?
C10 C11 1.384(12) . ?
C10 C15 1.393(11) . ?
C11 C12 1.382(12) . ?
C11 C16 1.525(12) . ?
C12 C13 1.386(13) . ?
C13 C14 1.367(13) . ?
C14 C15 1.406(11) . ?
C16 N2 1.466(11) . ?
N2 C18 1.446(11) . ?
N2 C17 1.446(12) . ?

loop_
_geom_torsion_atom_site_label_1
_geom_torsion_atom_site_label_2
_geom_torsion_atom_site_label_3
_geom_torsion_atom_site_label_4
_geom_torsion
_geom_torsion_site_symmetry_1
_geom_torsion_site_symmetry_2
_geom_torsion_site_symmetry_3
_geom_torsion_site_symmetry_4
_geom_torsion_publ_flag
O1 Bi1 C1 C2 -168.3(6) . . . . ?
C10 Bi1 C1 C2 106.1(7) . . . . ?
N1 Bi1 C1 C2 18.9(6) . . . . ?
O1 Bi1 C1 C6 11.8(7) . . . . ?
C10 Bi1 C1 C6 -73.8(7) . . . . ?
N1 Bi1 C1 C6 -161.0(8) . . . . ?
C6 C1 C2 C3 2.4(13) . . . . ?
Bi1 C1 C2 C3 -177.5(6) . . . . ?
C6 C1 C2 C7 -177.2(8) . . . . ?
Bi1 C1 C2 C7 2.9(10) . . . . ?
C1 C2 C3 C4 -0.9(13) . . . . ?
C7 C2 C3 C4 178.7(8) . . . . ?
C2 C3 C4 C5 0.3(13) . . . . ?
C3 C4 C5 C6 -1.3(14) . . . . ?
C4 C5 C6 C1 2.8(14) . . . . ?
C2 C1 C6 C5 -3.4(13) . . . . ?
Bi1 C1 C6 C5 176.5(6) . . . . ?
C1 C2 C7 N1 -43.1(11) . . . . ?
C3 C2 C7 N1 137.3(8) . . . . ?
C2 C7 N1 C8 -72.2(9) . . . . ?
C2 C7 N1 C9 165.6(8) . . . . ?
C2 C7 N1 Bi1 49.5(7) . . . . ?
O1 Bi1 N1 C8 58.8(10) . . . . ?
C10 Bi1 N1 C8 -15.2(7) . . . . ?
C1 Bi1 N1 C8 79.8(7) . . . . ?
O1 Bi1 N1 C9 -173.1(7) . . . . ?
C10 Bi1 N1 C9 112.8(6) . . . . ?
C1 Bi1 N1 C9 -152.1(7) . . . . ?
O1 Bi1 N1 C7 -57.3(9) . . . . ?
C10 Bi1 N1 C7 -131.3(5) . . . . ?
C1 Bi1 N1 C7 -36.3(5) . . . . ?
O1 Bi1 C10 C11 124.3(7) . . . . ?
C1 Bi1 C10 C11 -145.2(7) . . . . ?
N1 Bi1 C10 C11 -75.3(7) . . . . ?
O1 Bi1 C10 C15 -49.3(6) . . . . ?
C1 Bi1 C10 C15 41.2(6) . . . . ?
N1 Bi1 C10 C15 111.1(6) . . . . ?
C15 C10 C11 C12 0.5(12) . . . . ?
Bi1 C10 C11 C12 -173.0(6) . . . . ?
C15 C10 C11 C16 179.3(8) . . . . ?
Bi1 C10 C11 C16 5.8(11) . . . . ?
C10 C11 C12 C13 -0.8(13) . . . . ?
C16 C11 C12 C13 -179.6(8) . . . . ?
C11 C12 C13 C14 0.0(14) . . . . ?
C12 C13 C14 C15 1.2(13) . . . . ?
C11 C10 C15 C14 0.6(12) . . . . ?
Bi1 C10 C15 C14 174.5(6) . . . . ?
C13 C14 C15 C10 -1.4(13) . . . . ?
C12 C11 C16 N2 133.5(8) . . . . ?
C10 C11 C16 N2 -45.2(11) . . . . ?
C11 C16 N2 C18 176.5(8) . . . . ?
C11 C16 N2 C17 -61.3(10) . . . . ?
